data_7222136
loop_
_publ_author_name
'Bykowska, Aleksandra'
'Starosta, Rados\/law'
'Jezierska, Julia'
'Jezowska-Bojczuk, Malgorzata'

_publ_section_title
;
 Coordination versatility of phosphine derivatives of fluoroquinolones.
 New Cu(I) and Cu(II) complexes and their interactions with DNA.
;
_journal_name_full 'RSC Adv.'
_journal_paper_doi 10.1039/C5RA07483E
_journal_year 2015
_chemical_formula_moiety 'C44 H41 Cu F I N5 O3 P, C H2 Cl2, C2 H3 N'
_chemical_formula_sum 'C47 H46 Cl2 Cu F I N6 O3 P'
_chemical_formula_weight 1054.21
_space_group_crystal_system triclinic
_space_group_IT_number 2
_space_group_name_Hall '-P 1'
_space_group_name_H-M_alt 'P -1'
_symmetry_space_group_name_Hall '-P 1'
_symmetry_space_group_name_H-M 'P -1'
_atom_sites_solution_hydrogens geom
_atom_sites_solution_primary direct
_atom_sites_solution_secondary difmap
_audit_creation_method SHELXL-2014/7
_audit_update_record
;
2015-03-10 deposited with the CCDC.
2015-09-14 downloaded from the CCDC.
;
_cell_angle_alpha 101.43(2)
_cell_angle_beta 99.33(1)
_cell_angle_gamma 94.55(1)
_cell_formula_units_Z 2
_cell_length_a 11.722(1)
_cell_length_b 13.245(2)
_cell_length_c 15.234(2)
_cell_measurement_reflns_used 8301
_cell_measurement_temperature 100(2)
_cell_measurement_theta_max 35.78
_cell_measurement_theta_min 2.99
_cell_volume 2272.4(5)
_computing_cell_refinement 'CrysAlis RED (Oxford Diffraction, 2009)'
_computing_data_collection 'CrysAlis CCD (Oxford Diffraction, 2009)'
_computing_data_reduction 'CrysAlis RED (Oxford Diffraction, 2009)'
_computing_molecular_graphics 'SHELXTL (Bruker, 1999)'
_computing_publication_material 'SHELXL-2014/7 (Sheldrick, 2014)'
_computing_structure_refinement 'SHELXL-2014/7 (Sheldrick, 2014)'
_computing_structure_solution 'SHELXS-97 (Sheldrick, 1997)'
_diffrn_ambient_temperature 100(2)
_diffrn_measured_fraction_theta_full 0.998
_diffrn_measured_fraction_theta_max 0.845
_diffrn_measurement_device_type 'Kuma KM4CCD \k-axis diffractometer'
_diffrn_measurement_method \w
_diffrn_radiation_monochromator graphite
_diffrn_radiation_source 'fine-focus sealed tube'
_diffrn_radiation_type MoK\a
_diffrn_radiation_wavelength 0.71073
_diffrn_reflns_av_R_equivalents 0.0755
_diffrn_reflns_av_unetI/netI 0.1767
_diffrn_reflns_laue_measured_fraction_full 0.998
_diffrn_reflns_laue_measured_fraction_max 0.845
_diffrn_reflns_limit_h_max 19
_diffrn_reflns_limit_h_min -19
_diffrn_reflns_limit_k_max 22
_diffrn_reflns_limit_k_min -22
_diffrn_reflns_limit_l_max 20
_diffrn_reflns_limit_l_min -25
_diffrn_reflns_number 43533
_diffrn_reflns_point_group_measured_fraction_full 0.998
_diffrn_reflns_point_group_measured_fraction_max 0.845
_diffrn_reflns_theta_full 25.000
_diffrn_reflns_theta_max 36.945
_diffrn_reflns_theta_min 2.883
_exptl_absorpt_coefficient_mu 1.365
_exptl_absorpt_correction_T_max 0.9105
_exptl_absorpt_correction_T_min 0.8533
_exptl_absorpt_correction_type analytical
_exptl_absorpt_process_details 'CrysAlis RED (Oxford Diffraction, 2009)'
_exptl_crystal_colour yellow
_exptl_crystal_density_diffrn 1.541
_exptl_crystal_density_method 'not measured'
_exptl_crystal_description block
_exptl_crystal_F_000 1068
_exptl_crystal_size_max 0.120
_exptl_crystal_size_mid 0.100
_exptl_crystal_size_min 0.070
_refine_diff_density_max 0.903
_refine_diff_density_min -1.243
_refine_diff_density_rms 0.129
_refine_ls_extinction_method none
_refine_ls_goodness_of_fit_ref 0.867
_refine_ls_hydrogen_treatment constr
_refine_ls_matrix_type full
_refine_ls_number_parameters 563
_refine_ls_number_reflns 19449
_refine_ls_number_restraints 0
_refine_ls_restrained_S_all 0.867
_refine_ls_R_factor_all 0.1515
_refine_ls_R_factor_gt 0.0562
_refine_ls_shift/su_max 0.001
_refine_ls_shift/su_mean 0.000
_refine_ls_structure_factor_coef Fsqd
_refine_ls_weighting_details 'w=1/[\s^2^(Fo^2^)+(0.0401P)^2^] where P=(Fo^2^+2Fc^2^)/3'
_refine_ls_weighting_scheme calc
_refine_ls_wR_factor_gt 0.0879
_refine_ls_wR_factor_ref 0.1037
_reflns_Friedel_coverage 0.000
_reflns_number_gt 9274
_reflns_number_total 19449
_reflns_threshold_expression 'I > 2\s(I)'
_cod_data_source_file c5ra07483e2.cif
_cod_data_source_block shelx
_cod_database_code 7222136
_shelx_shelxl_version_number 2014/7
_shelx_space_group_comment
;
The symmetry employed for this shelxl refinement is uniquely defined
by the following loop, which should always be used as a source of
symmetry information in preference to the above space-group names.
They are only intended as comments.
;
_shelx_estimated_absorpt_t_min 0.853
_shelx_estimated_absorpt_t_max 0.910

loop_
_space_group_symop_operation_xyz
'x, y, z'
'-x, -y, -z'

loop_
_atom_site_label
_atom_site_type_symbol
_atom_site_fract_x
_atom_site_fract_y
_atom_site_fract_z
_atom_site_U_iso_or_equiv
_atom_site_adp_type
_atom_site_occupancy
_atom_site_site_symmetry_order
_atom_site_calc_flag
_atom_site_refinement_flags_posn
_atom_site_refinement_flags_adp
Cu1 Cu 0.16478(3) 0.77411(3) 0.34352(2) 0.01511(8) Uani 1 1 d . .
I1 I -0.05264(2) 0.76597(2) 0.34954(2) 0.01902(6) Uani 1 1 d . .
P1 P 0.29297(6) 0.71357(6) 0.43802(5) 0.01411(15) Uani 1 1 d . .
C1 C 0.3435(2) 0.7910(2) 0.55567(18) 0.0158(6) Uani 1 1 d . .
H1A H 0.3713 0.7456 0.5951 0.019 Uiso 1 1 calc R U
H1B H 0.4081 0.8417 0.5560 0.019 Uiso 1 1 calc R U
N1 N 0.2514(2) 0.84420(19) 0.59098(15) 0.0154(5) Uani 1 1 d . .
C2 C 0.1547(2) 0.7702(2) 0.59652(19) 0.0172(6) Uani 1 1 d . .
H2A H 0.1822 0.7251 0.6364 0.021 Uiso 1 1 calc R U
H2B H 0.1238 0.7275 0.5366 0.021 Uiso 1 1 calc R U
C3 C 0.0596(3) 0.8278(2) 0.63300(19) 0.0198(6) Uani 1 1 d . .
H3A H 0.0300 0.8709 0.5919 0.024 Uiso 1 1 calc R U
H3B H -0.0042 0.7784 0.6367 0.024 Uiso 1 1 calc R U
N4 N 0.1059(2) 0.89261(19) 0.72359(16) 0.0177(5) Uani 1 1 d . .
C5 C 0.2024(2) 0.9678(2) 0.7187(2) 0.0185(6) Uani 1 1 d . .
H5A H 0.2336 1.0098 0.7789 0.022 Uiso 1 1 calc R U
H5B H 0.1745 1.0135 0.6794 0.022 Uiso 1 1 calc R U
C6 C 0.2967(2) 0.9103(2) 0.68118(19) 0.0175(6) Uani 1 1 d . .
H6A H 0.3599 0.9598 0.6769 0.021 Uiso 1 1 calc R U
H6B H 0.3273 0.8678 0.7225 0.021 Uiso 1 1 calc R U
C11 C 0.0288(2) 0.9233(2) 0.78093(18) 0.0161(6) Uani 1 1 d . .
C12 C -0.0484(3) 0.8487(2) 0.80293(19) 0.0192(6) Uani 1 1 d . .
F12 F -0.04231(16) 0.74653(13) 0.76904(12) 0.0271(4) Uani 1 1 d . .
C13 C -0.1251(3) 0.8729(2) 0.85952(19) 0.0176(6) Uani 1 1 d . .
H13 H -0.1760 0.8209 0.8699 0.021 Uiso 1 1 calc R U
C14 C -0.1271(2) 0.9770(2) 0.90242(19) 0.0166(6) Uani 1 1 d . .
C15 C -0.0484(2) 1.0535(2) 0.88455(18) 0.0153(6) Uani 1 1 d . .
C16 C 0.0260(2) 1.0266(2) 0.82208(18) 0.0159(6) Uani 1 1 d . .
H16 H 0.0739 1.0784 0.8081 0.019 Uiso 1 1 calc R U
C17 C -0.2083(2) 1.0047(2) 0.96280(18) 0.0167(6) Uani 1 1 d . .
C18 C -0.1985(3) 1.1120(2) 1.00611(19) 0.0172(6) Uani 1 1 d . .
C19 C -0.1206(2) 1.1822(2) 0.98581(18) 0.0163(6) Uani 1 1 d . .
H19 H -0.1183 1.2516 1.0137 0.020 Uiso 1 1 calc R U
N20 N -0.0471(2) 1.15710(18) 0.92797(15) 0.0146(5) Uani 1 1 d . .
C23 C -0.2770(3) 1.1517(3) 1.0698(2) 0.0210(6) Uani 1 1 d . .
C20 C 0.0272(2) 1.2374(2) 0.90444(19) 0.0161(6) Uani 1 1 d . .
H20 H 0.0007 1.2545 0.8453 0.019 Uiso 1 1 calc R U
C22 C 0.0860(3) 1.3261(2) 0.9786(2) 0.0222(7) Uani 1 1 d . .
H22A H 0.0750 1.3253 1.0402 0.027 Uiso 1 1 calc R U
H22B H 0.0930 1.3943 0.9645 0.027 Uiso 1 1 calc R U
C21 C 0.1557(2) 1.2462(2) 0.9342(2) 0.0193(6) Uani 1 1 d . .
H21A H 0.2045 1.2665 0.8936 0.023 Uiso 1 1 calc R U
H21B H 0.1865 1.1975 0.9693 0.023 Uiso 1 1 calc R U
O24 O -0.2710(2) 1.24152(18) 1.10840(14) 0.0265(5) Uani 1 1 d . .
O23 O -0.35582(19) 1.08026(17) 1.08204(14) 0.0247(5) Uani 1 1 d . .
H23 H -0.3474 1.0233 1.0526 0.037 Uiso 1 1 calc R U
O17 O -0.28310(18) 0.93736(16) 0.97571(14) 0.0212(5) Uani 1 1 d . .
C31 C 0.2597(2) 0.5830(2) 0.45560(18) 0.0147(6) Uani 1 1 d . .
C32 C 0.1447(3) 0.5367(2) 0.42935(19) 0.0192(6) Uani 1 1 d . .
H32 H 0.0879 0.5713 0.4017 0.023 Uiso 1 1 calc R U
C33 C 0.1152(3) 0.4385(2) 0.4447(2) 0.0239(7) Uani 1 1 d . .
H33 H 0.0384 0.4082 0.4278 0.029 Uiso 1 1 calc R U
C34 C 0.1984(3) 0.3860(3) 0.4846(2) 0.0245(7) Uani 1 1 d . .
H34 H 0.1778 0.3203 0.4943 0.029 Uiso 1 1 calc R U
C35 C 0.3126(3) 0.4305(3) 0.5104(2) 0.0255(7) Uani 1 1 d . .
H35 H 0.3690 0.3945 0.5367 0.031 Uiso 1 1 calc R U
C36 C 0.3433(3) 0.5290(2) 0.4970(2) 0.0206(6) Uani 1 1 d . .
H36 H 0.4200 0.5593 0.5157 0.025 Uiso 1 1 calc R U
C61 C 0.4262(2) 0.7061(2) 0.39050(18) 0.0155(6) Uani 1 1 d . .
C62 C 0.4363(3) 0.6177(2) 0.32597(19) 0.0191(6) Uani 1 1 d . .
H62 H 0.3823 0.5594 0.3162 0.023 Uiso 1 1 calc R U
C63 C 0.5264(3) 0.6155(3) 0.2760(2) 0.0218(7) Uani 1 1 d . .
H63 H 0.5310 0.5565 0.2326 0.026 Uiso 1 1 calc R U
C64 C 0.6084(3) 0.7004(3) 0.2909(2) 0.0222(7) Uani 1 1 d . .
H64 H 0.6689 0.6984 0.2580 0.027 Uiso 1 1 calc R U
C65 C 0.6007(3) 0.7888(3) 0.3549(2) 0.0222(7) Uani 1 1 d . .
H65 H 0.6567 0.8457 0.3658 0.027 Uiso 1 1 calc R U
C66 C 0.5086(3) 0.7924(2) 0.4033(2) 0.0196(6) Uani 1 1 d . .
H66 H 0.5023 0.8529 0.4444 0.023 Uiso 1 1 calc R U
N41 N 0.2158(2) 0.71479(19) 0.21704(15) 0.0165(5) Uani 1 1 d . .
N42 N 0.2445(2) 0.90880(19) 0.32024(15) 0.0162(5) Uani 1 1 d . .
C41 C 0.1994(3) 0.6174(2) 0.16718(19) 0.0189(6) Uani 1 1 d . .
C42 C 0.2642(3) 0.5876(3) 0.0978(2) 0.0241(7) Uani 1 1 d . .
H42 H 0.2509 0.5202 0.0632 0.029 Uiso 1 1 calc R U
C43 C 0.3461(3) 0.6570(3) 0.0810(2) 0.0259(7) Uani 1 1 d . .
H43 H 0.3891 0.6367 0.0356 0.031 Uiso 1 1 calc R U
C44 C 0.3650(3) 0.7591(3) 0.13271(19) 0.0203(6) Uani 1 1 d . .
C45 C 0.4458(3) 0.8384(3) 0.1182(2) 0.0256(7) Uani 1 1 d . .
H45 H 0.4932 0.8214 0.0753 0.031 Uiso 1 1 calc R U
C46 C 0.4547(3) 0.9365(3) 0.1648(2) 0.0238(7) Uani 1 1 d . .
H46 H 0.5065 0.9867 0.1527 0.029 Uiso 1 1 calc R U
C47 C 0.3850(3) 0.9655(2) 0.2335(2) 0.0202(6) Uani 1 1 d . .
C48 C 0.3892(3) 1.0670(3) 0.2834(2) 0.0248(7) Uani 1 1 d . .
H48 H 0.4370 1.1204 0.2718 0.030 Uiso 1 1 calc R U
C49 C 0.3221(3) 1.0874(3) 0.3500(2) 0.0239(7) Uani 1 1 d . .
H49 H 0.3235 1.1549 0.3826 0.029 Uiso 1 1 calc R U
C50 C 0.2512(3) 1.0057(2) 0.36854(19) 0.0194(6) Uani 1 1 d . .
C51 C 0.2961(2) 0.7841(2) 0.20008(18) 0.0179(6) Uani 1 1 d . .
C52 C 0.3091(2) 0.8889(2) 0.25273(18) 0.0168(6) Uani 1 1 d . .
C53 C 0.1103(3) 0.5427(2) 0.1876(2) 0.0250(7) Uani 1 1 d . .
H53A H 0.1486 0.4946 0.2183 0.037 Uiso 1 1 calc R U
H53B H 0.0619 0.5055 0.1318 0.037 Uiso 1 1 calc R U
H53C H 0.0632 0.5799 0.2259 0.037 Uiso 1 1 calc R U
C54 C 0.1821(3) 1.0222(2) 0.4436(2) 0.0226(7) Uani 1 1 d . .
H54A H 0.1016 0.9983 0.4192 0.034 Uiso 1 1 calc R U
H54B H 0.1900 1.0947 0.4713 0.034 Uiso 1 1 calc R U
H54C H 0.2104 0.9842 0.4886 0.034 Uiso 1 1 calc R U
C91 C 0.4612(4) 0.2783(3) 0.1444(3) 0.0474(11) Uani 1 1 d . .
H911 H 0.5433 0.2709 0.1473 0.057 Uiso 1 1 calc R U
H912 H 0.4181 0.2099 0.1222 0.057 Uiso 1 1 calc R U
Cl91 Cl 0.41956(9) 0.35638(9) 0.06959(7) 0.0513(3) Uani 1 1 d . .
Cl92 Cl 0.43550(15) 0.33132(9) 0.25644(8) 0.0741(4) Uani 1 1 d . .
C93 C 0.1970(4) 0.5413(3) 0.7397(3) 0.0459(10) Uani 1 1 d . .
H931 H 0.2604 0.5568 0.7099 0.069 Uiso 1 1 calc R U
H932 H 0.1604 0.6028 0.7565 0.069 Uiso 1 1 calc R U
H933 H 0.1412 0.4887 0.6990 0.069 Uiso 1 1 calc R U
C94 C 0.2414(3) 0.5038(3) 0.8218(3) 0.0359(9) Uani 1 1 d . .
N94 N 0.2745(3) 0.4747(3) 0.8822(2) 0.0432(9) Uani 1 1 d . .

loop_
_atom_site_aniso_label
_atom_site_aniso_U_11
_atom_site_aniso_U_22
_atom_site_aniso_U_33
_atom_site_aniso_U_23
_atom_site_aniso_U_13
_atom_site_aniso_U_12
Cu1 0.01417(18) 0.0177(2) 0.01377(17) 0.00332(14) 0.00344(14) 0.00189(15)
I1 0.01401(9) 0.02583(12) 0.01803(10) 0.00556(8) 0.00424(7) 0.00230(8)
P1 0.0133(3) 0.0157(4) 0.0133(3) 0.0020(3) 0.0036(3) 0.0022(3)
C1 0.0154(14) 0.0168(15) 0.0134(13) 0.0007(11) 0.0014(11) -0.0007(11)
N1 0.0151(12) 0.0164(13) 0.0134(11) -0.0002(9) 0.0029(9) 0.0025(10)
C2 0.0184(15) 0.0176(15) 0.0143(13) -0.0007(11) 0.0044(11) 0.0015(12)
C3 0.0143(14) 0.0235(17) 0.0185(14) -0.0013(12) 0.0027(11) -0.0009(12)
N4 0.0152(12) 0.0190(13) 0.0173(12) -0.0015(10) 0.0061(10) -0.0009(10)
C5 0.0167(14) 0.0192(16) 0.0184(14) 0.0001(12) 0.0052(11) 0.0004(12)
C6 0.0152(14) 0.0184(15) 0.0167(13) -0.0002(12) 0.0026(11) -0.0004(12)
C11 0.0150(14) 0.0198(16) 0.0126(13) 0.0015(11) 0.0024(11) 0.0021(12)
C12 0.0231(16) 0.0159(15) 0.0168(14) -0.0009(12) 0.0044(12) 0.0019(12)
F12 0.0353(11) 0.0157(9) 0.0311(10) -0.0001(8) 0.0150(8) 0.0013(8)
C13 0.0180(14) 0.0169(15) 0.0179(14) 0.0049(12) 0.0029(11) 0.0001(12)
C14 0.0153(14) 0.0197(16) 0.0147(13) 0.0036(12) 0.0029(11) 0.0010(12)
C15 0.0146(14) 0.0203(15) 0.0100(12) 0.0028(11) -0.0002(10) 0.0026(12)
C16 0.0134(13) 0.0185(15) 0.0154(13) 0.0029(11) 0.0034(11) -0.0002(11)
C17 0.0158(14) 0.0224(16) 0.0137(13) 0.0071(12) 0.0027(11) 0.0053(12)
C18 0.0190(14) 0.0188(15) 0.0149(13) 0.0035(12) 0.0057(11) 0.0043(12)
C19 0.0177(14) 0.0171(15) 0.0140(13) 0.0018(11) 0.0029(11) 0.0043(12)
N20 0.0155(12) 0.0136(12) 0.0142(11) 0.0013(9) 0.0036(9) 0.0009(9)
C23 0.0199(15) 0.0270(18) 0.0176(14) 0.0047(13) 0.0080(12) 0.0025(13)
C20 0.0154(14) 0.0170(15) 0.0150(13) 0.0030(11) 0.0012(11) 0.0003(11)
C22 0.0242(16) 0.0217(17) 0.0206(15) 0.0039(13) 0.0065(13) -0.0003(13)
C21 0.0153(14) 0.0224(17) 0.0196(14) 0.0033(12) 0.0034(12) 0.0004(12)
O24 0.0312(13) 0.0253(13) 0.0252(11) 0.0025(10) 0.0145(10) 0.0051(10)
O23 0.0295(12) 0.0255(12) 0.0227(11) 0.0053(10) 0.0153(10) 0.0022(10)
O17 0.0218(11) 0.0204(11) 0.0237(11) 0.0058(9) 0.0099(9) 0.0016(9)
C31 0.0140(13) 0.0172(15) 0.0131(13) 0.0028(11) 0.0030(10) 0.0033(11)
C32 0.0176(15) 0.0199(16) 0.0192(14) 0.0016(12) 0.0039(12) 0.0020(12)
C33 0.0199(16) 0.0214(17) 0.0302(17) 0.0044(14) 0.0075(13) -0.0019(13)
C34 0.0312(18) 0.0182(16) 0.0257(16) 0.0062(13) 0.0096(14) -0.0003(14)
C35 0.0277(17) 0.0259(18) 0.0273(17) 0.0141(14) 0.0057(14) 0.0076(14)
C36 0.0166(14) 0.0238(17) 0.0217(15) 0.0056(13) 0.0030(12) 0.0026(12)
C61 0.0123(13) 0.0200(15) 0.0141(13) 0.0036(11) 0.0013(10) 0.0034(11)
C62 0.0191(15) 0.0201(16) 0.0176(14) 0.0010(12) 0.0047(12) 0.0040(12)
C63 0.0191(15) 0.0273(18) 0.0185(14) 0.0012(13) 0.0046(12) 0.0058(13)
C64 0.0177(15) 0.0314(19) 0.0194(15) 0.0064(13) 0.0078(12) 0.0033(13)
C65 0.0161(14) 0.0270(17) 0.0230(15) 0.0055(13) 0.0047(12) -0.0035(13)
C66 0.0190(15) 0.0202(16) 0.0192(14) 0.0022(12) 0.0054(12) 0.0022(12)
N41 0.0171(12) 0.0191(13) 0.0127(11) 0.0031(10) 0.0018(9) 0.0021(10)
N42 0.0135(11) 0.0184(13) 0.0168(11) 0.0052(10) 0.0015(9) 0.0024(10)
C41 0.0175(14) 0.0222(16) 0.0158(13) 0.0022(12) 0.0020(11) 0.0009(12)
C42 0.0241(16) 0.0271(18) 0.0181(14) -0.0027(13) 0.0042(12) 0.0036(14)
C43 0.0230(16) 0.039(2) 0.0148(14) 0.0009(14) 0.0062(12) 0.0067(15)
C44 0.0170(14) 0.0308(18) 0.0141(13) 0.0054(13) 0.0047(11) 0.0032(13)
C45 0.0159(15) 0.045(2) 0.0163(14) 0.0069(14) 0.0056(12) 0.0008(14)
C46 0.0137(14) 0.038(2) 0.0202(15) 0.0124(14) 0.0015(12) -0.0068(13)
C47 0.0168(15) 0.0243(17) 0.0205(14) 0.0094(13) 0.0008(12) 0.0015(13)
C48 0.0182(15) 0.0290(19) 0.0272(16) 0.0125(14) -0.0003(13) -0.0059(13)
C49 0.0212(16) 0.0205(17) 0.0274(16) 0.0043(13) -0.0004(13) -0.0009(13)
C50 0.0177(15) 0.0203(16) 0.0189(14) 0.0034(12) -0.0006(11) 0.0046(12)
C51 0.0161(14) 0.0248(17) 0.0127(13) 0.0051(12) 0.0011(11) 0.0024(12)
C52 0.0126(13) 0.0248(16) 0.0135(13) 0.0058(12) 0.0013(10) 0.0022(12)
C53 0.0291(18) 0.0218(18) 0.0217(16) -0.0017(13) 0.0062(14) 0.0023(14)
C54 0.0240(16) 0.0183(16) 0.0247(16) 0.0021(13) 0.0047(13) 0.0044(13)
C91 0.038(2) 0.033(2) 0.064(3) -0.003(2) 0.008(2) 0.0040(18)
Cl91 0.0452(6) 0.0580(7) 0.0499(6) 0.0083(5) 0.0102(5) 0.0076(5)
Cl92 0.1340(13) 0.0365(7) 0.0546(7) 0.0085(6) 0.0246(8) 0.0157(7)
C93 0.059(3) 0.037(2) 0.037(2) 0.0053(18) 0.002(2) -0.002(2)
C94 0.046(2) 0.024(2) 0.035(2) -0.0058(16) 0.0184(18) -0.0028(17)
N94 0.068(2) 0.0306(19) 0.0289(17) -0.0028(14) 0.0192(17) -0.0034(17)

loop_
_atom_type_symbol
_atom_type_description
_atom_type_scat_dispersion_real
_atom_type_scat_dispersion_imag
_atom_type_scat_source
C C 0.0033 0.0016 'International Tables Vol C Tables 4.2.6.8 and 6.1.1.4'
N N 0.0061 0.0033 'International Tables Vol C Tables 4.2.6.8 and 6.1.1.4'
O O 0.0106 0.0060 'International Tables Vol C Tables 4.2.6.8 and 6.1.1.4'
Cu Cu 0.3201 1.2651 'International Tables Vol C Tables 4.2.6.8 and 6.1.1.4'
I I -0.4742 1.8119 'International Tables Vol C Tables 4.2.6.8 and 6.1.1.4'
P P 0.1023 0.0942 'International Tables Vol C Tables 4.2.6.8 and 6.1.1.4'
F F 0.0171 0.0103 'International Tables Vol C Tables 4.2.6.8 and 6.1.1.4'
Cl Cl 0.1484 0.1585 'International Tables Vol C Tables 4.2.6.8 and 6.1.1.4'
H H 0.0000 0.0000 'International Tables Vol C Tables 4.2.6.8 and 6.1.1.4'

loop_
_geom_angle_atom_site_label_1
_geom_angle_atom_site_label_2
_geom_angle_atom_site_label_3
_geom_angle
N42 Cu1 N41 79.98(10)
N42 Cu1 P1 107.60(7)
N41 Cu1 P1 100.56(7)
N42 Cu1 I1 117.44(7)
N41 Cu1 I1 118.51(7)
P1 Cu1 I1 123.61(3)
C31 P1 C61 103.52(13)
C31 P1 C1 103.07(13)
C61 P1 C1 103.60(13)
C31 P1 Cu1 118.48(9)
C61 P1 Cu1 107.52(9)
C1 P1 Cu1 118.74(10)
N1 C1 P1 111.85(19)
N1 C1 H1A 109.2
P1 C1 H1A 109.2
N1 C1 H1B 109.2
P1 C1 H1B 109.2
H1A C1 H1B 107.9
C1 N1 C2 111.1(2)
C1 N1 C6 110.2(2)
C2 N1 C6 109.8(2)
N1 C2 C3 109.9(2)
N1 C2 H2A 109.7
C3 C2 H2A 109.7
N1 C2 H2B 109.7
C3 C2 H2B 109.7
H2A C2 H2B 108.2
N4 C3 C2 109.9(2)
N4 C3 H3A 109.7
C2 C3 H3A 109.7
N4 C3 H3B 109.7
C2 C3 H3B 109.7
H3A C3 H3B 108.2
C11 N4 C3 118.6(2)
C11 N4 C5 119.0(2)
C3 N4 C5 110.1(2)
N4 C5 C6 109.2(2)
N4 C5 H5A 109.8
C6 C5 H5A 109.8
N4 C5 H5B 109.8
C6 C5 H5B 109.8
H5A C5 H5B 108.3
N1 C6 C5 111.1(2)
N1 C6 H6A 109.4
C5 C6 H6A 109.4
N1 C6 H6B 109.4
C5 C6 H6B 109.4
H6A C6 H6B 108.0
N4 C11 C16 122.6(3)
N4 C11 C12 120.4(3)
C16 C11 C12 116.9(3)
C13 C12 F12 117.8(3)
C13 C12 C11 123.7(3)
F12 C12 C11 118.5(2)
C12 C13 C14 119.7(3)
C12 C13 H13 120.2
C14 C13 H13 120.2
C13 C14 C15 118.3(3)
C13 C14 C17 120.7(3)
C15 C14 C17 121.0(3)
N20 C15 C16 120.1(3)
N20 C15 C14 119.3(2)
C16 C15 C14 120.6(3)
C11 C16 C15 120.7(3)
C11 C16 H16 119.7
C15 C16 H16 119.7
O17 C17 C18 122.8(3)
O17 C17 C14 121.4(3)
C18 C17 C14 115.8(3)
C19 C18 C17 120.3(3)
C19 C18 C23 118.0(3)
C17 C18 C23 121.6(3)
N20 C19 C18 124.0(3)
N20 C19 H19 118.0
C18 C19 H19 118.0
C19 N20 C15 119.6(2)
C19 N20 C20 120.7(2)
C15 N20 C20 119.5(2)
O24 C23 O23 121.3(3)
O24 C23 C18 123.7(3)
O23 C23 C18 115.0(3)
N20 C20 C21 119.6(2)
N20 C20 C22 118.3(2)
C21 C20 C22 60.8(2)
N20 C20 H20 115.7
C21 C20 H20 115.7
C22 C20 H20 115.7
C20 C22 C21 59.52(19)
C20 C22 H22A 117.8
C21 C22 H22A 117.8
C20 C22 H22B 117.8
C21 C22 H22B 117.8
H22A C22 H22B 115.0
C20 C21 C22 59.66(19)
C20 C21 H21A 117.8
C22 C21 H21A 117.8
C20 C21 H21B 117.8
C22 C21 H21B 117.8
H21A C21 H21B 114.9
C23 O23 H23 109.5
C32 C31 C36 118.8(3)
C32 C31 P1 118.2(2)
C36 C31 P1 122.9(2)
C33 C32 C31 119.9(3)
C33 C32 H32 120.1
C31 C32 H32 120.1
C34 C33 C32 120.7(3)
C34 C33 H33 119.6
C32 C33 H33 119.6
C33 C34 C35 120.1(3)
C33 C34 H34 120.0
C35 C34 H34 120.0
C34 C35 C36 120.0(3)
C34 C35 H35 120.0
C36 C35 H35 120.0
C35 C36 C31 120.5(3)
C35 C36 H36 119.7
C31 C36 H36 119.7
C66 C61 C62 118.0(3)
C66 C61 P1 122.0(2)
C62 C61 P1 118.9(2)
C63 C62 C61 121.0(3)
C63 C62 H62 119.5
C61 C62 H62 119.5
C64 C63 C62 120.3(3)
C64 C63 H63 119.8
C62 C63 H63 119.8
C63 C64 C65 119.8(3)
C63 C64 H64 120.1
C65 C64 H64 120.1
C64 C65 C66 120.1(3)
C64 C65 H65 119.9
C66 C65 H65 119.9
C61 C66 C65 120.7(3)
C61 C66 H66 119.6
C65 C66 H66 119.6
C41 N41 C51 118.9(2)
C41 N41 Cu1 129.4(2)
C51 N41 Cu1 109.95(18)
C50 N42 C52 119.0(3)
C50 N42 Cu1 128.5(2)
C52 N42 Cu1 111.97(19)
N41 C41 C42 120.8(3)
N41 C41 C53 117.6(3)
C42 C41 C53 121.6(3)
C43 C42 C41 120.6(3)
C43 C42 H42 119.7
C41 C42 H42 119.7
C42 C43 C44 119.6(3)
C42 C43 H43 120.2
C44 C43 H43 120.2
C43 C44 C51 116.9(3)
C43 C44 C45 123.8(3)
C51 C44 C45 119.2(3)
C46 C45 C44 121.6(3)
C46 C45 H45 119.2
C44 C45 H45 119.2
C45 C46 C47 120.9(3)
C45 C46 H46 119.6
C47 C46 H46 119.6
C48 C47 C52 117.4(3)
C48 C47 C46 123.5(3)
C52 C47 C46 119.1(3)
C49 C48 C47 119.7(3)
C49 C48 H48 120.2
C47 C48 H48 120.2
C48 C49 C50 119.9(3)
C48 C49 H49 120.0
C50 C49 H49 120.0
N42 C50 C49 121.1(3)
N42 C50 C54 116.7(3)
C49 C50 C54 122.3(3)
N41 C51 C44 123.2(3)
N41 C51 C52 117.6(3)
C44 C51 C52 119.1(3)
N42 C52 C47 122.8(3)
N42 C52 C51 117.2(3)
C47 C52 C51 120.0(3)
C41 C53 H53A 109.5
C41 C53 H53B 109.5
H53A C53 H53B 109.5
C41 C53 H53C 109.5
H53A C53 H53C 109.5
H53B C53 H53C 109.5
C50 C54 H54A 109.5
C50 C54 H54B 109.5
H54A C54 H54B 109.5
C50 C54 H54C 109.5
H54A C54 H54C 109.5
H54B C54 H54C 109.5
Cl91 C91 Cl92 111.4(2)
Cl91 C91 H911 109.3
Cl92 C91 H911 109.3
Cl91 C91 H912 109.3
Cl92 C91 H912 109.3
H911 C91 H912 108.0
C94 C93 H931 109.5
C94 C93 H932 109.5
H931 C93 H932 109.5
C94 C93 H933 109.5
H931 C93 H933 109.5
H932 C93 H933 109.5
N94 C94 C93 179.1(4)

loop_
_geom_bond_atom_site_label_1
_geom_bond_atom_site_label_2
_geom_bond_distance
Cu1 N42 2.068(2)
Cu1 N41 2.130(2)
Cu1 P1 2.2184(9)
Cu1 I1 2.5596(4)
P1 C31 1.823(3)
P1 C61 1.827(3)
P1 C1 1.856(3)
C1 N1 1.453(4)
C1 H1A 0.9700
C1 H1B 0.9700
N1 C2 1.463(4)
N1 C6 1.466(3)
C2 C3 1.517(4)
C2 H2A 0.9700
C2 H2B 0.9700
C3 N4 1.467(4)
C3 H3A 0.9700
C3 H3B 0.9700
N4 C11 1.385(4)
N4 C5 1.468(4)
C5 C6 1.515(4)
C5 H5A 0.9700
C5 H5B 0.9700
C6 H6A 0.9700
C6 H6B 0.9700
C11 C16 1.394(4)
C11 C12 1.412(4)
C12 C13 1.357(4)
C12 F12 1.362(3)
C13 C14 1.409(4)
C13 H13 0.9300
C14 C15 1.412(4)
C14 C17 1.447(4)
C15 N20 1.397(4)
C15 C16 1.406(4)
C16 H16 0.9300
C17 O17 1.267(4)
C17 C18 1.430(4)
C18 C19 1.365(4)
C18 C23 1.493(4)
C19 N20 1.343(3)
C19 H19 0.9300
N20 C20 1.458(4)
C23 O24 1.210(4)
C23 O23 1.331(4)
C20 C21 1.489(4)
C20 C22 1.491(4)
C20 H20 0.9800
C22 C21 1.509(4)
C22 H22A 0.9700
C22 H22B 0.9700
C21 H21A 0.9700
C21 H21B 0.9700
O23 H23 0.8200
C31 C32 1.396(4)
C31 C36 1.400(4)
C32 C33 1.394(4)
C32 H32 0.9300
C33 C34 1.374(5)
C33 H33 0.9300
C34 C35 1.381(4)
C34 H34 0.9300
C35 C36 1.388(5)
C35 H35 0.9300
C36 H36 0.9300
C61 C66 1.397(4)
C61 C62 1.399(4)
C62 C63 1.397(4)
C62 H62 0.9300
C63 C64 1.377(4)
C63 H63 0.9300
C64 C65 1.387(4)
C64 H64 0.9300
C65 C66 1.400(4)
C65 H65 0.9300
C66 H66 0.9300
N41 C41 1.342(4)
N41 C51 1.354(4)
N42 C50 1.337(4)
N42 C52 1.370(4)
C41 C42 1.411(4)
C41 C53 1.494(4)
C42 C43 1.365(5)
C42 H42 0.9300
C43 C44 1.405(5)
C43 H43 0.9300
C44 C51 1.412(4)
C44 C45 1.432(4)
C45 C46 1.339(5)
C45 H45 0.9300
C46 C47 1.442(4)
C46 H46 0.9300
C47 C48 1.399(4)
C47 C52 1.402(4)
C48 C49 1.380(4)
C48 H48 0.9300
C49 C50 1.412(4)
C49 H49 0.9300
C50 C54 1.498(4)
C51 C52 1.442(4)
C53 H53A 0.9600
C53 H53B 0.9600
C53 H53C 0.9600
C54 H54A 0.9600
C54 H54B 0.9600
C54 H54C 0.9600
C91 Cl91 1.724(5)
C91 Cl92 1.795(4)
C91 H911 0.9700
C91 H912 0.9700
C93 C94 1.469(6)
C93 H931 0.9600
C93 H932 0.9600
C93 H933 0.9600
C94 N94 1.093(5)
